data_7123179
loop_
_publ_author_name
'Klajn, Jan'
'Stawski, Wojciech'
'Chmielewski, Piotr Jan'
'Cybi\'nska, Joanna'
'Pawlicki, Mi\/losz'

_publ_section_title
;
 A Route to a Cyclobutane-Linked Double-Looped System via a Helical
 Macrocycle
;
_journal_name_full 'Chemical Communications'
_journal_paper_doi 10.1039/C9CC01201J
_journal_year 2019
_chemical_formula_moiety 'C32 H31 N3'
_chemical_formula_sum 'C32 H31 N3'
_chemical_formula_weight 457.60
_space_group_crystal_system monoclinic
_space_group_IT_number 14
_space_group_name_Hall '-P 2ybc'
_space_group_name_H-M_alt 'P 1 21/c 1'
_symmetry_space_group_name_Hall '-P 2ybc'
_symmetry_space_group_name_H-M 'P 1 21/c 1'
_atom_sites_solution_hydrogens geom
_atom_sites_solution_primary dual
_audit_creation_date 2019-03-18
_audit_creation_method
;
Olex2 1.2
(compiled 2018.05.29 svn.r3508 for OlexSys, GUI svn.r5506)
;
_audit_update_record
;
2019-03-20 deposited with the CCDC.    2019-03-22 downloaded from the CCDC.
;
_cell_angle_alpha 90
_cell_angle_beta 90.546(11)
_cell_angle_gamma 90
_cell_formula_units_Z 4
_cell_length_a 16.079(2)
_cell_length_b 13.5974(16)
_cell_length_c 11.5541(10)
_cell_measurement_reflns_used 562
_cell_measurement_temperature 293(2)
_cell_measurement_theta_max 70.3670
_cell_measurement_theta_min 2.7570
_cell_volume 2526.0(5)
_computing_cell_refinement
;
CrysAlisPro, Agilent Technologies,
Version 1.171.36.28 (release 01-02-2013 CrysAlis171 .NET)
(compiled Feb  1 2013,16:14:44)
;
_computing_data_collection
;
CrysAlisPro, Agilent Technologies,
Version 1.171.36.28 (release 01-02-2013 CrysAlis171 .NET)
(compiled Feb  1 2013,16:14:44)
;
_computing_data_reduction
;
CrysAlisPro, Agilent Technologies,
Version 1.171.36.28 (release 01-02-2013 CrysAlis171 .NET)
(compiled Feb  1 2013,16:14:44)
;
_computing_molecular_graphics 'Olex2 (Dolomanov et al., 2009)'
_computing_publication_material 'Olex2 (Dolomanov et al., 2009)'
_computing_structure_refinement 'ShelXL (Sheldrick, 2015)'
_computing_structure_solution 'ShelXT (Sheldrick, 2015)'
_diffrn_ambient_temperature 293(2)
_diffrn_detector_area_resol_mean 8.1956
_diffrn_measured_fraction_theta_full 0.868
_diffrn_measured_fraction_theta_max 0.868
_diffrn_measurement_details
;
#__ type_ start__ end____ width___ exp.time_
  1 omega  -21.00    5.00   1.0000   60.0000
omega____ theta____ kappa____ phi______ frames
    -      -42.6143   28.0000 -140.0000 26

#__ type_ start__ end____ width___ exp.time_
  2 omega  -69.00  -24.00   1.0000   60.0000
omega____ theta____ kappa____ phi______ frames
    -      -42.6143   28.0000 -140.0000 45

#__ type_ start__ end____ width___ exp.time_
  3 omega  -98.00  -31.00   1.0000   60.0000
omega____ theta____ kappa____ phi______ frames
    -      -42.6143  125.0000 -120.0000 67

#__ type_ start__ end____ width___ exp.time_
  4 omega -115.00  -76.00   1.0000   60.0000
omega____ theta____ kappa____ phi______ frames
    -      -42.6143 -125.0000   60.0000 39

#__ type_ start__ end____ width___ exp.time_
  5 omega  102.00  160.00   1.0000  200.0000
omega____ theta____ kappa____ phi______ frames
    -      113.0000   45.0000  -30.0000 58

#__ type_ start__ end____ width___ exp.time_
  6 omega   38.00   98.00   1.0000  200.0000
omega____ theta____ kappa____ phi______ frames
    -      113.0000 -127.0000   86.0000 60

#__ type_ start__ end____ width___ exp.time_
  7 omega   48.00   77.00   1.0000  200.0000
omega____ theta____ kappa____ phi______ frames
    -      113.0000  -45.0000 -120.0000 29

#__ type_ start__ end____ width___ exp.time_
  8 omega   95.00  175.00   1.0000  200.0000
omega____ theta____ kappa____ phi______ frames
    -      113.0000   45.0000 -150.0000 80

#__ type_ start__ end____ width___ exp.time_
  9 omega   37.00   88.00   1.0000  200.0000
omega____ theta____ kappa____ phi______ frames
    -      113.0000  -95.0000   91.0000 51

#__ type_ start__ end____ width___ exp.time_
 10 omega   36.00   56.00   1.0000  200.0000
omega____ theta____ kappa____ phi______ frames
    -      113.0000  -28.0000   57.0000 20
;
_diffrn_measurement_device_type 'Xcalibur, Onyx'
_diffrn_measurement_method '\w scans'
_diffrn_orient_matrix_UB_11 0.0526311000
_diffrn_orient_matrix_UB_12 0.0306428000
_diffrn_orient_matrix_UB_13 -0.1048137000
_diffrn_orient_matrix_UB_21 -0.0798820000
_diffrn_orient_matrix_UB_22 0.0263003000
_diffrn_orient_matrix_UB_23 -0.0679062000
_diffrn_orient_matrix_UB_31 0.0045009000
_diffrn_orient_matrix_UB_32 0.1057871000
_diffrn_orient_matrix_UB_33 0.0471399000
_diffrn_radiation_monochromator graphite
_diffrn_radiation_type CuK\a
_diffrn_radiation_wavelength 1.54184
_diffrn_reflns_av_R_equivalents 0.0610
_diffrn_reflns_av_unetI/netI 0.1066
_diffrn_reflns_Laue_measured_fraction_full 0.868
_diffrn_reflns_Laue_measured_fraction_max 0.868
_diffrn_reflns_limit_h_max 18
_diffrn_reflns_limit_h_min -18
_diffrn_reflns_limit_k_max 15
_diffrn_reflns_limit_k_min -10
_diffrn_reflns_limit_l_max 11
_diffrn_reflns_limit_l_min -13
_diffrn_reflns_number 5905
_diffrn_reflns_point_group_measured_fraction_full 0.868
_diffrn_reflns_point_group_measured_fraction_max 0.868
_diffrn_reflns_theta_full 64.995
_diffrn_reflns_theta_max 64.995
_diffrn_reflns_theta_min 2.748
_diffrn_source 'Enhance (Cu) X-ray Source'
_exptl_absorpt_coefficient_mu 0.541
_exptl_absorpt_correction_T_max 1.00000
_exptl_absorpt_correction_T_min 0.37806
_exptl_absorpt_correction_type multi-scan
_exptl_absorpt_process_details
;
CrysAlisPro, Agilent Technologies,
Version 1.171.36.28 (release 01-02-2013 CrysAlis171 .NET)
(compiled Feb  1 2013,16:14:44)
Empirical absorption correction using spherical harmonics,
 implemented in SCALE3 ABSPACK scaling algorithm.
;
_exptl_crystal_colour 'clear light yellow'
_exptl_crystal_colour_lustre clear
_exptl_crystal_colour_modifier light
_exptl_crystal_colour_primary yellow
_exptl_crystal_density_diffrn 1.203
_exptl_crystal_description plate
_exptl_crystal_F_000 976
_exptl_crystal_size_max 0.417
_exptl_crystal_size_mid 0.2768
_exptl_crystal_size_min 0.0638
_refine_diff_density_max 0.269
_refine_diff_density_min -0.303
_refine_diff_density_rms 0.069
_refine_ls_extinction_method none
_refine_ls_goodness_of_fit_ref 0.961
_refine_ls_hydrogen_treatment constr
_refine_ls_matrix_type full
_refine_ls_number_parameters 322
_refine_ls_number_reflns 3719
_refine_ls_number_restraints 0
_refine_ls_restrained_S_all 0.961
_refine_ls_R_factor_all 0.1422
_refine_ls_R_factor_gt 0.0933
_refine_ls_shift/su_max 0.000
_refine_ls_shift/su_mean 0.000
_refine_ls_structure_factor_coef Fsqd
_refine_ls_weighting_details 'w=1/[\s^2^(Fo^2^)+(0.1451P)^2^] where P=(Fo^2^+2Fc^2^)/3'
_refine_ls_weighting_scheme calc
_refine_ls_wR_factor_gt 0.2415
_refine_ls_wR_factor_ref 0.2844
_reflns_Friedel_coverage 0.000
_reflns_number_gt 2078
_reflns_number_total 3719
_reflns_threshold_expression 'I > 2\s(I)'
_cod_data_source_file c9cc01201j9.cif
_cod_data_source_block jk262
_cod_database_code 7123179
_shelx_shelxl_version_number 2018/1
_chemical_oxdiff_formula 'C32 H31 N3'
_shelx_space_group_comment
;
The symmetry employed for this shelxl refinement is uniquely defined
by the following loop, which should always be used as a source of
symmetry information in preference to the above space-group names.
They are only intended as comments.
;
_shelx_estimated_absorpt_t_max 0.966
_shelx_estimated_absorpt_t_min 0.806
_reflns_odcompleteness_completeness 85.35
_reflns_odcompleteness_iscentric 1
_reflns_odcompleteness_theta 66.97
_olex2_refinement_description
;
1. Others
 Fixed Uiso: H20(0.048) H131(0.051) H15(0.049) H81(0.052) H17(0.054) H6(0.05)
 H16(0.053) H4(0.054) H2(0.057) H5(0.052) H111(0.053) H1(0.054) H101(0.055)
 H83A(0.099) H83B(0.099) H83C(0.099) H85A(0.103) H85B(0.103) H85C(0.103)
 H72A(0.108) H72B(0.108) H72C(0.108) H84A(0.102) H84B(0.102) H84C(0.102)
 H70A(0.107) H70B(0.107) H70C(0.107) H71A(0.115) H71B(0.115) H71C(0.115)
 Fixed X: H20(0.425464) H131(0.339496) H15(0.47691) H81(0.272667)
 H17(0.691929) H6(0.40188) H16(0.620272) H4(0.641055) H2(0.679059) H5(0.540209)
 H111(0.139572) H1(0.695467) H101(0.115752) H83A(0.154145) H83B(0.059575)
 H83C(0.087889) H85A(0.137098) H85B(0.08388) H85C(0.179397) H72A(0.223307)
 H72B(0.174293) H72C(0.262618) H84A(0.015949) H84B(-0.014447) H84C(0.032286)
 H70A(0.063771) H70B(0.058351) H70C(0.107659) H71A(0.196402) H71B(0.115704)
 H71C(0.114028)
 Fixed Y: H20(0.411956) H131(0.622248) H15(0.622745) H81(0.275245)
 H17(0.54417) H6(0.230839) H16(0.625059) H4(0.29475) H2(0.38333) H5(0.217713)
 H111(0.537115) H1(0.455935) H101(0.417707) H83A(0.170621) H83B(0.181207)
 H83C(0.177856) H85A(0.417561) H85B(0.330266) H85C(0.316248) H72A(0.609337)
 H72B(0.708965) H72C(0.704368) H84A(0.338766) H84B(0.335078) H84C(0.428269)
 H70A(0.574213) H70B(0.623092) H70C(0.524618) H71A(0.776482) H71B(0.781276)
 H71C(0.727418)
 Fixed Z: H20(0.648007) H131(0.949273) H15(0.970763) H81(0.334724)
 H17(0.827732) H6(0.294448) H16(0.970313) H4(0.359754) H2(0.514956)
 H5(0.245115) H111(0.762045) H1(0.662758) H101(0.546093) H83A(0.323047)
 H83B(0.291196) H83C(0.421346) H85A(0.220572) H85B(0.171172) H85C(0.19413)
 H72A(1.107692) H72B(1.110322) H72C(1.054276) H84A(0.458371) H84B(0.329121)
 H84C(0.376138) H70A(0.903057) H70B(1.025638) H70C(1.009814) H71A(0.867605)
 H71B(0.94248) H71C(0.822514)
;
_olex2_submission_special_instructions 'No special instructions were received'

loop_
_space_group_symop_operation_xyz
'x, y, z'
'-x, y+1/2, -z+1/2'
'-x, -y, -z'
'x, -y-1/2, z-1/2'

loop_
_atom_site_label
_atom_site_type_symbol
_atom_site_fract_x
_atom_site_fract_y
_atom_site_fract_z
_atom_site_U_iso_or_equiv
_atom_site_adp_type
_atom_site_occupancy
_atom_site_site_symmetry_order
_atom_site_calc_flag
_atom_site_refinement_flags_posn
N20 N 0.3730(3) 0.4243(3) 0.6481(3) 0.0398(9) Uani 1 1 d .
H20 H 0.425464 0.411956 0.648007 0.048 Uiso 1 1 calc R
N21 N 0.5073(3) 0.4911(3) 0.7426(3) 0.0387(9) Uani 1 1 d .
N19 N 0.4816(3) 0.3552(3) 0.5063(3) 0.0405(9) Uani 1 1 d .
C9 C 0.3169(3) 0.3886(3) 0.5688(4) 0.0416(11) Uani 1 1 d .
C8 C 0.3345(3) 0.3348(3) 0.4695(4) 0.0444(11) Uani 1 1 d .
C12 C 0.3344(3) 0.4814(3) 0.7262(4) 0.0387(10) Uani 1 1 d .
C14 C 0.4649(3) 0.5387(3) 0.8251(4) 0.0400(11) Uani 1 1 d .
C13 C 0.3725(3) 0.5351(3) 0.8172(3) 0.0376(10) Uani 1 1 d .
C7 C 0.4213(3) 0.3150(3) 0.4367(4) 0.0424(11) Uani 1 1 d .
C11 C 0.2476(3) 0.4812(4) 0.7045(4) 0.0443(11) Uani 1 1 d .
C131 C 0.3175(3) 0.5862(3) 0.8878(4) 0.0429(11) Uani 1 1 d .
H131 H 0.339496 0.622248 0.949273 0.051 Uiso 1 1 calc R
C15 C 0.5064(3) 0.5903(3) 0.9134(4) 0.0411(11) Uani 1 1 d .
H15 H 0.476910 0.622745 0.970763 0.049 Uiso 1 1 calc R
C3 C 0.5610(3) 0.3476(3) 0.4784(4) 0.0411(11) Uani 1 1 d .
C81 C 0.2647(3) 0.3123(3) 0.4014(4) 0.0434(11) Uani 1 1 d .
H81 H 0.272667 0.275245 0.334724 0.052 Uiso 1 1 calc R
C18 C 0.5901(3) 0.4941(3) 0.7397(4) 0.0396(10) Uani 1 1 d .
C17 C 0.6341(3) 0.5437(3) 0.8274(4) 0.0447(11) Uani 1 1 d .
H17 H 0.691929 0.544170 0.827732 0.054 Uiso 1 1 calc R
C6 C 0.4428(3) 0.2611(3) 0.3394(4) 0.0418(11) Uani 1 1 d .
H6 H 0.401880 0.230839 0.294448 0.050 Uiso 1 1 calc R
C16 C 0.5913(3) 0.5915(3) 0.9126(4) 0.0446(11) Uani 1 1 d .
H16 H 0.620272 0.625059 0.970313 0.053 Uiso 1 1 calc R
C4 C 0.5852(3) 0.2980(3) 0.3797(4) 0.0454(11) Uani 1 1 d .
H4 H 0.641055 0.294750 0.359754 0.054 Uiso 1 1 calc R
C10 C 0.2371(3) 0.4220(3) 0.5989(4) 0.0429(11) Uani 1 1 d .
C2 C 0.6279(3) 0.3940(4) 0.5496(4) 0.0472(12) Uani 1 1 d .
H2 H 0.679059 0.383330 0.514956 0.057 Uiso 1 1 calc R
C132 C 0.2305(3) 0.5864(3) 0.8712(4) 0.0435(11) Uani 1 1 d .
C5 C 0.5249(3) 0.2530(3) 0.3105(4) 0.0436(11) Uani 1 1 d .
H5 H 0.540209 0.217713 0.245115 0.052 Uiso 1 1 calc R
C111 C 0.1966(3) 0.5350(4) 0.7764(4) 0.0444(11) Uani 1 1 d .
H111 H 0.139572 0.537115 0.762045 0.053 Uiso 1 1 calc R
C82 C 0.1831(4) 0.3422(4) 0.4275(4) 0.0490(12) Uani 1 1 d .
C133 C 0.1721(4) 0.6445(4) 0.9500(4) 0.0495(12) Uani 1 1 d .
C1 C 0.6390(3) 0.4468(3) 0.6483(4) 0.0453(11) Uani 1 1 d .
H1 H 0.695467 0.455935 0.662758 0.054 Uiso 1 1 calc R
C101 C 0.1692(3) 0.3975(4) 0.5273(4) 0.0458(12) Uani 1 1 d .
H101 H 0.115752 0.417707 0.546093 0.055 Uiso 1 1 calc R
C821 C 0.1114(4) 0.3128(4) 0.3456(4) 0.0531(13) Uani 1 1 d .
C83 C 0.1024(4) 0.2000(4) 0.3453(5) 0.0658(16) Uani 1 1 d .
H83A H 0.154145 0.170621 0.323047 0.099 Uiso 1 1 calc GR
H83B H 0.059575 0.181207 0.291196 0.099 Uiso 1 1 calc GR
H83C H 0.087889 0.177856 0.421346 0.099 Uiso 1 1 calc GR
C85 C 0.1297(4) 0.3475(5) 0.2211(5) 0.0687(17) Uani 1 1 d .
H85A H 0.137098 0.417561 0.220572 0.103 Uiso 1 1 calc GR
H85B H 0.083880 0.330266 0.171172 0.103 Uiso 1 1 calc GR
H85C H 0.179397 0.316248 0.194130 0.103 Uiso 1 1 calc GR
C72 C 0.2117(4) 0.6691(5) 1.0663(5) 0.0723(19) Uani 1 1 d .
H72A H 0.223307 0.609337 1.107692 0.108 Uiso 1 1 calc GR
H72B H 0.174293 0.708965 1.110322 0.108 Uiso 1 1 calc GR
H72C H 0.262618 0.704368 1.054276 0.108 Uiso 1 1 calc GR
C84 C 0.0287(4) 0.3579(5) 0.3805(5) 0.0680(16) Uani 1 1 d .
H84A H 0.015949 0.338766 0.458371 0.102 Uiso 1 1 calc GR
H84B H -0.014447 0.335078 0.329121 0.102 Uiso 1 1 calc GR
H84C H 0.032286 0.428269 0.376138 0.102 Uiso 1 1 calc GR
C70 C 0.0932(4) 0.5862(5) 0.9744(6) 0.0711(18) Uani 1 1 d .
H70A H 0.063771 0.574213 0.903057 0.107 Uiso 1 1 calc GR
H70B H 0.058351 0.623092 1.025638 0.107 Uiso 1 1 calc GR
H70C H 0.107659 0.524618 1.009814 0.107 Uiso 1 1 calc GR
C71 C 0.1472(5) 0.7416(5) 0.8900(6) 0.077(2) Uani 1 1 d .
H71A H 0.196402 0.776482 0.867605 0.115 Uiso 1 1 calc GR
H71B H 0.115704 0.781276 0.942480 0.115 Uiso 1 1 calc GR
H71C H 0.114028 0.727418 0.822514 0.115 Uiso 1 1 calc GR

loop_
_atom_site_aniso_label
_atom_site_aniso_U_11
_atom_site_aniso_U_22
_atom_site_aniso_U_33
_atom_site_aniso_U_23
_atom_site_aniso_U_13
_atom_site_aniso_U_12
N20 0.043(2) 0.0444(19) 0.0318(18) -0.0038(16) -0.0033(17) 0.0029(16)
N21 0.046(3) 0.0413(18) 0.0292(17) 0.0003(15) -0.0006(16) -0.0001(16)
N19 0.042(2) 0.0475(19) 0.0321(18) 0.0008(16) -0.0080(16) -0.0001(16)
C9 0.051(3) 0.044(2) 0.029(2) 0.0027(19) -0.002(2) -0.002(2)
C8 0.047(3) 0.053(3) 0.033(2) 0.006(2) -0.007(2) -0.006(2)
C12 0.043(3) 0.043(2) 0.031(2) -0.0006(18) 0.0000(19) -0.0016(19)
C14 0.051(3) 0.040(2) 0.029(2) 0.0026(18) -0.0039(19) -0.0021(19)
C13 0.044(3) 0.043(2) 0.0267(19) 0.0039(18) 0.0025(18) -0.0009(19)
C7 0.049(3) 0.039(2) 0.039(2) 0.0046(19) -0.006(2) -0.0023(19)
C11 0.048(3) 0.054(3) 0.032(2) 0.005(2) 0.007(2) 0.003(2)
C131 0.048(3) 0.048(2) 0.032(2) 0.001(2) -0.004(2) -0.001(2)
C15 0.048(3) 0.040(2) 0.036(2) 0.0012(19) -0.001(2) 0.0031(19)
C3 0.045(3) 0.045(2) 0.034(2) 0.0043(19) -0.003(2) -0.002(2)
C81 0.051(3) 0.049(2) 0.029(2) -0.002(2) -0.003(2) -0.005(2)
C18 0.044(3) 0.041(2) 0.034(2) 0.0020(19) -0.0061(19) 0.0016(19)
C17 0.041(3) 0.049(2) 0.044(2) 0.004(2) -0.004(2) 0.003(2)
C6 0.052(3) 0.042(2) 0.031(2) 0.0049(19) -0.003(2) -0.002(2)
C16 0.049(3) 0.044(2) 0.041(2) 0.003(2) -0.011(2) -0.005(2)
C4 0.044(3) 0.046(2) 0.046(3) 0.009(2) 0.002(2) 0.003(2)
C10 0.044(3) 0.050(2) 0.035(2) 0.006(2) 0.000(2) -0.004(2)
C2 0.043(3) 0.056(3) 0.043(2) 0.007(2) 0.002(2) 0.000(2)
C132 0.043(3) 0.054(2) 0.034(2) 0.002(2) 0.000(2) 0.001(2)
C5 0.058(3) 0.043(2) 0.030(2) -0.0007(18) 0.004(2) 0.009(2)
C111 0.037(3) 0.058(3) 0.038(2) -0.003(2) 0.000(2) -0.001(2)
C82 0.051(3) 0.056(3) 0.040(2) 0.005(2) 0.001(2) -0.009(2)
C133 0.051(3) 0.058(3) 0.039(2) -0.009(2) 0.001(2) 0.001(2)
C1 0.042(3) 0.053(2) 0.041(2) 0.002(2) 0.001(2) 0.003(2)
C101 0.043(3) 0.059(3) 0.035(2) 0.002(2) 0.000(2) -0.009(2)
C821 0.049(3) 0.070(3) 0.040(2) -0.012(2) 0.000(2) -0.010(2)
C83 0.055(4) 0.079(4) 0.064(3) -0.015(3) 0.002(3) -0.016(3)
C85 0.053(4) 0.107(5) 0.046(3) -0.001(3) -0.012(3) -0.014(3)
C72 0.047(4) 0.112(5) 0.058(3) -0.033(3) 0.003(3) 0.013(3)
C84 0.050(4) 0.096(4) 0.057(3) -0.014(3) -0.010(3) -0.004(3)
C70 0.056(4) 0.091(4) 0.067(4) -0.025(3) 0.013(3) -0.010(3)
C71 0.093(6) 0.073(4) 0.065(4) -0.012(3) 0.011(4) 0.026(4)

loop_
_atom_type_symbol
_atom_type_description
_atom_type_scat_dispersion_real
_atom_type_scat_dispersion_imag
_atom_type_scat_source
C C 0.0181 0.0091 'International Tables Vol C Tables 4.2.6.8 and 6.1.1.4'
H H 0.0000 0.0000 'International Tables Vol C Tables 4.2.6.8 and 6.1.1.4'
N N 0.0311 0.0180 'International Tables Vol C Tables 4.2.6.8 and 6.1.1.4'

loop_
_exptl_crystal_face_index_h
_exptl_crystal_face_index_k
_exptl_crystal_face_index_l
_exptl_crystal_face_perp_dist
_exptl_oxdiff_crystal_face_indexfrac_h
_exptl_oxdiff_crystal_face_indexfrac_k
_exptl_oxdiff_crystal_face_indexfrac_l
_exptl_oxdiff_crystal_face_x
_exptl_oxdiff_crystal_face_y
_exptl_oxdiff_crystal_face_z
4 -6 5 0.1963 3.6342 -5.5714 5.1644 -0.5207 -0.7875 -0.3296
10 2 -2 0.0451 9.6038 2.0185 -2.4607 0.8252 -0.5470 0.1408
-2 -7 4 0.2017 -2.2568 -7.0110 4.2713 -0.7813 -0.2942 -0.5505
-10 2 1 0.0496 -10.1090 1.7274 1.2335 -0.6084 0.7692 0.1954
-10 0 1 0.0257 -10.3739 0.4344 0.8394 -0.6207 0.7831 0.0388
10 1 2 0.0520 9.8327 1.4167 2.1565 0.3349 -0.8946 0.2958
-3 -8 -3 0.1115 -2.6594 -7.5443 -3.3856 -0.0163 0.2439 -0.9697
7 4 4 0.0827 7.2288 3.6966 4.3613 0.0366 -0.7764 0.6292
0 -8 -3 0.1079 -0.4897 -8.2857 -2.5715 -0.0101 -0.0042 -0.9999
-4 6 -5 0.1793 -3.5933 5.5876 -5.1668 0.5236 0.7849 0.3314
-1 5 6 0.1105 -0.8509 5.4045 5.9017 -0.4978 -0.1906 0.8461
-10 -2 0 0.0511 -10.2517 -1.6877 0.1344 -0.6054 0.7654 -0.2183
10 1 0 0.0355 10.3174 1.3558 -0.2484 0.6106 -0.7716 0.1782
-10 1 -1 0.0776 -10.1395 1.1524 -1.4266 -0.3488 0.9372 0.0090
10 1 2 0.0531 9.9540 0.9398 2.0557 0.3372 -0.9100 0.2411
4 6 5 0.1077 3.6591 5.9407 4.8640 -0.1352 -0.4663 0.8742
-10 2 -1 0.0748 -10.0269 1.9942 -1.1512 -0.3460 0.9316 0.1116
10 0 -1 0.0332 10.4034 -0.0409 -0.7161 0.6213 -0.7835 0.0087

loop_
_geom_angle_atom_site_label_1
_geom_angle_atom_site_label_2
_geom_angle_atom_site_label_3
_geom_angle
C12 N20 C9 110.4(4)
C18 N21 C14 121.1(4)
C3 N19 C7 120.4(4)
N20 C9 C8 126.9(5)
N20 C9 C10 108.5(4)
C8 C9 C10 124.5(5)
C9 C8 C7 120.5(5)
C9 C8 C81 114.3(5)
C81 C8 C7 124.8(4)
N20 C12 C13 126.6(5)
N20 C12 C11 109.9(4)
C13 C12 C11 123.5(4)
N21 C14 C13 117.0(4)
N21 C14 C15 121.1(5)
C15 C14 C13 121.9(4)
C12 C13 C14 119.2(4)
C131 C13 C12 114.8(5)
C131 C13 C14 125.9(4)
N19 C7 C8 116.3(4)
N19 C7 C6 120.4(5)
C6 C7 C8 123.2(5)
C12 C11 C10 104.6(4)
C111 C11 C12 118.8(5)
C111 C11 C10 136.5(5)
C13 C131 C132 123.8(4)
C16 C15 C14 118.0(4)
N19 C3 C4 121.2(5)
N19 C3 C2 121.7(4)
C4 C3 C2 117.1(4)
C8 C81 C82 124.0(5)
N21 C18 C17 119.5(4)
N21 C18 C1 123.1(4)
C17 C18 C1 117.3(5)
C16 C17 C18 119.5(5)
C5 C6 C7 119.2(5)
C15 C16 C17 120.6(4)
C3 C4 C5 119.2(5)
C9 C10 C11 106.5(5)
C101 C10 C9 118.9(4)
C101 C10 C11 134.5(5)
C1 C2 C3 141.0(5)
C131 C132 C133 122.2(4)
C111 C132 C131 118.8(4)
C111 C132 C133 118.9(5)
C6 C5 C4 119.5(4)
C11 C111 C132 120.2(5)
C81 C82 C821 119.2(4)
C101 C82 C81 119.2(5)
C101 C82 C821 121.6(5)
C132 C133 C71 109.4(4)
C72 C133 C132 112.6(5)
C72 C133 C70 107.1(5)
C72 C133 C71 108.4(5)
C70 C133 C132 110.9(4)
C70 C133 C71 108.4(6)
C2 C1 C18 140.1(5)
C82 C101 C10 119.0(5)
C82 C821 C83 109.3(5)
C82 C821 C85 110.2(4)
C83 C821 C85 108.7(5)
C84 C821 C82 112.6(4)
C84 C821 C83 108.6(5)
C84 C821 C85 107.4(5)

loop_
_geom_bond_atom_site_label_1
_geom_bond_atom_site_label_2
_geom_bond_distance
N20 C9 1.368(6)
N20 C12 1.347(6)
N21 C14 1.343(6)
N21 C18 1.332(6)
N19 C7 1.368(6)
N19 C3 1.324(6)
C9 C8 1.391(6)
C9 C10 1.408(7)
C8 C7 1.475(7)
C8 C81 1.399(8)
C12 C13 1.415(7)
C12 C11 1.417(7)
C14 C13 1.489(7)
C14 C15 1.400(7)
C13 C131 1.394(6)
C7 C6 1.389(6)
C11 C10 1.471(7)
C11 C111 1.382(7)
C131 C132 1.411(7)
C15 C16 1.365(7)
C3 C4 1.384(6)
C3 C2 1.487(7)
C81 C82 1.410(8)
C18 C17 1.404(7)
C18 C1 1.470(6)
C17 C16 1.370(7)
C6 C5 1.369(7)
C4 C5 1.393(7)
C10 C101 1.404(7)
C2 C1 1.359(7)
C132 C111 1.406(7)
C132 C133 1.533(7)
C82 C101 1.396(7)
C82 C821 1.537(8)
C133 C72 1.518(8)
C133 C70 1.525(8)
C133 C71 1.541(8)
C821 C83 1.541(7)
C821 C85 1.545(7)
C821 C84 1.523(8)
